data_2208208
loop_
_publ_author_name
'Dan Xu'
'Yu-Quan Shi'
'Bin Chen'
'Yu-Hong Cheng'
'Xu Gao'

_publ_section_title
;
 <i>N</i>-(2-Fluorophenyl)phthalimide
;
_journal_coeditor_code WW6462
_journal_issue 2
_journal_name_full 'Acta Crystallographica Section E'
_journal_page_first o408
_journal_page_last o409
_journal_paper_doi 10.1107/S1600536805041206
_journal_volume 62
_journal_year 2006
_chemical_formula_iupac 'C14 H8 F N O2'
_chemical_formula_moiety 'C14 H8 F N O2'
_chemical_formula_sum 'C14 H8 F N O2'
_chemical_formula_weight 241.21
_chemical_name_systematic
;
N-(2-Fluorophenyl)phthalimide
;
_space_group_IT_number 61
_symmetry_cell_setting orthorhombic
_symmetry_space_group_name_Hall '-P 2ac 2ab'
_symmetry_space_group_name_H-M 'P b c a'
_atom_sites_solution_hydrogens geom
_atom_sites_solution_primary direct
_atom_sites_solution_secondary difmap
_audit_creation_method SHELXL-97
_cell_angle_alpha 90.00
_cell_angle_beta 90.00
_cell_angle_gamma 90.00
_cell_formula_units_Z 8
_cell_length_a 11.622(3)
_cell_length_b 7.8368(16)
_cell_length_c 24.017(5)
_cell_measurement_reflns_used 1794
_cell_measurement_temperature 294(2)
_cell_measurement_theta_max 22.52
_cell_measurement_theta_min 2.44
_cell_volume 2187.5(9)
_computing_cell_refinement 'SAINT (Bruker, 1997)'
_computing_data_collection 'SMART (Bruker, 1997)'
_computing_data_reduction SAINT
_computing_molecular_graphics 'SHELXTL (Bruker, 1997)'
_computing_publication_material SHELXTL
_computing_structure_refinement 'SHELXL97 (Sheldrick, 1997)'
_computing_structure_solution 'SHELXS97 (Sheldrick, 1997)'
_diffrn_ambient_temperature 294(2)
_diffrn_measured_fraction_theta_full 0.998
_diffrn_measured_fraction_theta_max 0.998
_diffrn_measurement_device_type 'Bruker SMART CCD area-detector'
_diffrn_measurement_method '\f and \w'
_diffrn_radiation_monochromator graphite
_diffrn_radiation_source 'fine-focus sealed tube'
_diffrn_radiation_type MoK\a
_diffrn_radiation_wavelength 0.71073
_diffrn_reflns_av_R_equivalents 0.0657
_diffrn_reflns_av_sigmaI/netI 0.0515
_diffrn_reflns_limit_h_max 14
_diffrn_reflns_limit_h_min -13
_diffrn_reflns_limit_k_max 9
_diffrn_reflns_limit_k_min -7
_diffrn_reflns_limit_l_max 29
_diffrn_reflns_limit_l_min -29
_diffrn_reflns_number 11486
_diffrn_reflns_theta_full 26.40
_diffrn_reflns_theta_max 26.40
_diffrn_reflns_theta_min 1.70
_diffrn_standards_decay_% 0
_diffrn_standards_interval_count 0
_diffrn_standards_interval_time 0
_diffrn_standards_number 0
_exptl_absorpt_coefficient_mu 0.110
_exptl_absorpt_correction_T_max 0.9825
_exptl_absorpt_correction_T_min 0.9670
_exptl_absorpt_correction_type multi-scan
_exptl_absorpt_process_details '(SADABS; Sheldrick, 2002)'
_exptl_crystal_colour white
_exptl_crystal_density_diffrn 1.465
_exptl_crystal_density_method 'not measured'
_exptl_crystal_description prism
_exptl_crystal_F_000 992
_exptl_crystal_size_max 0.26
_exptl_crystal_size_mid 0.20
_exptl_crystal_size_min 0.16
_refine_diff_density_max 0.131
_refine_diff_density_min -0.120
_refine_ls_extinction_coef 0.0218(14)
_refine_ls_extinction_expression Fc^*^=kFc[1+0.001xFc^2^\l^3^/sin(2\q)]^-1/4^
_refine_ls_extinction_method SHELXTL
_refine_ls_goodness_of_fit_ref 0.985
_refine_ls_hydrogen_treatment constr
_refine_ls_matrix_type full
_refine_ls_number_parameters 174
_refine_ls_number_reflns 2240
_refine_ls_number_restraints 2
_refine_ls_restrained_S_all 0.991
_refine_ls_R_factor_all 0.1002
_refine_ls_R_factor_gt 0.0366
_refine_ls_shift/su_max 0.001
_refine_ls_shift/su_mean 0.000
_refine_ls_structure_factor_coef Fsqd
_refine_ls_weighting_details 'calc w=1/[\s^2^(Fo^2^)+(0.0411P)^2^+0.2748P] where P=(Fo^2^+2Fc^2^)/3'
_refine_ls_weighting_scheme calc
_refine_ls_wR_factor_gt 0.0796
_refine_ls_wR_factor_ref 0.1038
_reflns_number_gt 1169
_reflns_number_total 2240
_reflns_threshold_expression I>2\s(I)
_cod_data_source_file ww6462.cif
_cod_data_source_block I
_cod_depositor_comments
;
The following automatic conversions were performed:
'_symmetry_cell_setting' value 'Orthorhombic' changed to 'orthorhombic'
according to '/home/saulius/struct/CIF-dictionaries/cif_core.dic'
dictionary named 'cif_core.dic' version 2.4.1 from 2010-06-29.

Automatic conversion script
Id: cif_fix_enum 1527 2010-12-29 10:47:43Z saulius 

The following automatic conversions were performed:

'_symmetry_cell_setting' value 'Orthorhombic' changed to
'orthorhombic' according to
/home/saulius/struct/CIF-dictionaries/cif_core.dic dictionary named
'cif_core.dic' version 2.4.1 from 2010-06-29.

Automatic conversion script
Id: cif_fix_values 1715 2011-07-08 13:25:40Z adriana 
;
_cod_original_cell_volume 2187.5(8)
_cod_database_code 2208208

loop_
_symmetry_equiv_pos_as_xyz
'x, y, z'
'-x+1/2, -y, z+1/2'
'-x, y+1/2, -z+1/2'
'x+1/2, -y+1/2, -z'
'-x, -y, -z'
'x-1/2, y, -z-1/2'
'x, -y-1/2, z-1/2'
'-x-1/2, y-1/2, z'

loop_
_atom_site_label
_atom_site_fract_x
_atom_site_fract_y
_atom_site_fract_z
_atom_site_U_iso_or_equiv
_atom_site_adp_type
_atom_site_calc_flag
_atom_site_refinement_flags
_atom_site_occupancy
_atom_site_disorder_assembly
_atom_site_disorder_group
_atom_site_type_symbol
F1 0.45336(15) -0.0205(2) 0.31890(7) 0.0741(7) Uani d PD 0.681(3) A 1 F
F1' 0.8064(3) 0.2372(5) 0.32862(16) 0.0722(16) Uani d PD 0.319(3) A 2 F
N1 0.61566(13) 0.14038(19) 0.38251(6) 0.0461(4) Uani d . 1 . . N
O1 0.78204(14) -0.0051(2) 0.40639(6) 0.0779(5) Uani d . 1 . . O
O2 0.45026(12) 0.30430(19) 0.38866(6) 0.0658(5) Uani d . 1 . . O
C1 0.62486(17) 0.1271(2) 0.32346(8) 0.0459(5) Uani d . 1 A . C
C2 0.54049(18) 0.0479(3) 0.29278(9) 0.0540(6) Uani d D 1 . . C
H2 0.4761 0.0054 0.3111 0.065 Uiso calc PR 0.319(3) A 2 H
C3 0.5477(2) 0.0293(3) 0.23594(9) 0.0636(6) Uani d . 1 A . C
H3 0.4889 -0.0235 0.2160 0.076 Uiso calc R 1 . . H
C4 0.6433(2) 0.0902(3) 0.20940(9) 0.0660(7) Uani d . 1 . . C
H4 0.6501 0.0774 0.1710 0.079 Uiso calc R 1 A . H
C5 0.7294(2) 0.1700(3) 0.23856(9) 0.0664(6) Uani d . 1 A . C
H5 0.7940 0.2115 0.2201 0.080 Uiso calc R 1 . . H
C6 0.71918(19) 0.1882(3) 0.29553(9) 0.0591(6) Uani d D 1 . . C
H6 0.7773 0.2428 0.3153 0.071 Uiso calc PR 0.681(3) A 1 H
C7 0.69670(18) 0.0731(3) 0.41974(8) 0.0498(5) Uani d . 1 . . C
C8 0.65634(16) 0.1192(2) 0.47600(8) 0.0443(5) Uani d . 1 . . C
C9 0.70264(18) 0.0835(3) 0.52747(9) 0.0553(6) Uani d . 1 . . C
H9 0.7694 0.0190 0.5309 0.066 Uiso calc R 1 . . H
C10 0.6470(2) 0.1463(3) 0.57373(9) 0.0620(6) Uani d . 1 . . C
H10 0.6773 0.1253 0.6089 0.074 Uiso calc R 1 . . H
C11 0.54689(19) 0.2401(3) 0.56882(9) 0.0614(6) Uani d . 1 . . C
H11 0.5105 0.2802 0.6007 0.074 Uiso calc R 1 . . H
C12 0.49990(17) 0.2751(3) 0.51708(9) 0.0562(6) Uani d . 1 . . C
H12 0.4325 0.3381 0.5136 0.067 Uiso calc R 1 . . H
C13 0.55637(15) 0.2134(2) 0.47096(8) 0.0441(5) Uani d . 1 . . C
C14 0.52877(17) 0.2300(2) 0.41065(8) 0.0477(5) Uani d . 1 . . C

loop_
_atom_site_aniso_label
_atom_site_aniso_U_11
_atom_site_aniso_U_22
_atom_site_aniso_U_33
_atom_site_aniso_U_12
_atom_site_aniso_U_13
_atom_site_aniso_U_23
F1 0.0669(13) 0.0951(15) 0.0602(12) -0.0328(11) -0.0079(9) 0.0096(10)
F1' 0.060(3) 0.074(3) 0.082(3) -0.016(2) 0.007(2) -0.013(2)
N1 0.0466(10) 0.0483(10) 0.0434(10) 0.0043(8) -0.0088(8) 0.0000(8)
O1 0.0755(12) 0.0902(12) 0.0681(10) 0.0404(10) -0.0126(9) -0.0130(8)
O2 0.0548(9) 0.0819(11) 0.0609(10) 0.0190(8) -0.0058(7) 0.0129(8)
C1 0.0483(12) 0.0437(12) 0.0457(12) 0.0021(10) -0.0053(10) -0.0020(10)
C2 0.0558(14) 0.0526(13) 0.0534(14) -0.0077(11) -0.0081(11) 0.0087(11)
C3 0.0760(17) 0.0644(15) 0.0504(14) -0.0019(13) -0.0174(13) -0.0003(11)
C4 0.0840(19) 0.0636(16) 0.0505(13) 0.0090(13) -0.0001(13) -0.0001(12)
C5 0.0707(16) 0.0647(15) 0.0637(16) 0.0013(12) 0.0156(13) -0.0058(12)
C6 0.0537(14) 0.0629(15) 0.0607(15) -0.0021(12) -0.0038(12) -0.0126(11)
C7 0.0498(13) 0.0439(12) 0.0557(13) 0.0051(10) -0.0090(10) -0.0036(10)
C8 0.0437(11) 0.0433(11) 0.0459(12) -0.0027(9) -0.0059(10) 0.0033(10)
C9 0.0496(13) 0.0583(14) 0.0578(14) -0.0016(10) -0.0106(11) 0.0072(11)
C10 0.0606(15) 0.0762(16) 0.0492(13) -0.0112(13) -0.0063(11) 0.0086(12)
C11 0.0619(15) 0.0749(16) 0.0473(14) -0.0083(13) 0.0065(11) 0.0029(11)
C12 0.0472(12) 0.0642(14) 0.0573(14) 0.0023(10) 0.0029(11) 0.0076(11)
C13 0.0426(11) 0.0430(11) 0.0468(12) -0.0054(9) -0.0029(9) 0.0058(9)
C14 0.0415(12) 0.0467(12) 0.0548(13) -0.0009(10) -0.0038(10) 0.0062(10)

loop_
_atom_type_symbol
_atom_type_description
_atom_type_scat_dispersion_real
_atom_type_scat_dispersion_imag
_atom_type_scat_source
C C 0.0033 0.0016 'International Tables Vol C Tables 4.2.6.8 and 6.1.1.4'
H H 0.0000 0.0000 'International Tables Vol C Tables 4.2.6.8 and 6.1.1.4'
N N 0.0061 0.0033 'International Tables Vol C Tables 4.2.6.8 and 6.1.1.4'
O O 0.0106 0.0060 'International Tables Vol C Tables 4.2.6.8 and 6.1.1.4'
F F 0.0171 0.0103 'International Tables Vol C Tables 4.2.6.8 and 6.1.1.4'

loop_
_geom_angle_atom_site_label_1
_geom_angle_atom_site_label_2
_geom_angle_atom_site_label_3
_geom_angle
_geom_angle_publ_flag
C7 N1 C14 111.39(16) ?
C7 N1 C1 123.81(16) ?
C14 N1 C1 124.71(15) ?
C6 C1 C2 117.74(19) ?
C6 C1 N1 121.39(17) ?
C2 C1 N1 120.85(18) yes
F1 C2 C1 118.73(19) yes
F1 C2 C3 118.7(2) ?
C1 C2 C3 122.5(2) yes
C1 C2 H2 118.8 ?
C3 C2 H2 118.8 ?
C4 C3 C2 118.3(2) ?
C4 C3 H3 120.8 ?
C2 C3 H3 120.8 ?
C3 C4 C5 121.0(2) ?
C3 C4 H4 119.5 ?
C5 C4 H4 119.5 ?
C4 C5 C6 119.3(2) ?
C4 C5 H5 120.3 ?
C6 C5 H5 120.3 ?
F1' C6 C1 114.4(2) yes
F1' C6 C5 123.4(3) ?
C1 C6 C5 121.2(2) ?
C1 C6 H6 119.4 ?
C5 C6 H6 119.4 ?
O1 C7 N1 124.94(19) ?
O1 C7 C8 128.89(18) ?
N1 C7 C8 106.17(17) ?
C9 C8 C13 121.05(18) ?
C9 C8 C7 130.42(18) ?
C13 C8 C7 108.53(16) ?
C10 C9 C8 117.91(19) ?
C10 C9 H9 121.0 ?
C8 C9 H9 121.0 ?
C9 C10 C11 121.2(2) ?
C9 C10 H10 119.4 ?
C11 C10 H10 119.4 ?
C10 C11 C12 120.9(2) yes
C10 C11 H11 119.5 ?
C12 C11 H11 119.5 ?
C13 C12 C11 117.70(19) ?
C13 C12 H12 121.1 ?
C11 C12 H12 121.1 ?
C12 C13 C8 121.23(18) ?
C12 C13 C14 130.53(18) ?
C8 C13 C14 108.25(17) ?
O2 C14 N1 125.17(18) yes
O2 C14 C13 129.19(19) yes
N1 C14 C13 105.64(16) yes

loop_
_geom_bond_atom_site_label_1
_geom_bond_atom_site_label_2
_geom_bond_distance
_geom_bond_publ_flag
F1 C2 1.307(2) yes
F1' C6 1.344(4) yes
N1 C7 1.402(2) ?
N1 C14 1.403(2) ?
N1 C1 1.426(2) yes
O1 C7 1.209(2) ?
O2 C14 1.204(2) ?
C1 C6 1.371(3) ?
C1 C2 1.374(3) yes
C2 C3 1.376(3) ?
C2 H2 0.9300 ?
C3 C4 1.367(3) ?
C3 H3 0.9300 ?
C4 C5 1.372(3) yes
C4 H4 0.9300 ?
C5 C6 1.381(3) ?
C5 H5 0.9300 ?
C6 H6 0.9300 ?
C7 C8 1.475(3) yes
C8 C9 1.377(2) ?
C8 C13 1.382(3) yes
C9 C10 1.377(3) ?
C9 H9 0.9300 ?
C10 C11 1.381(3) ?
C10 H10 0.9300 ?
C11 C12 1.385(3) ?
C11 H11 0.9300 ?
C12 C13 1.375(3) ?
C12 H12 0.9300 ?
C13 C14 1.489(3) yes

loop_
_geom_torsion_atom_site_label_1
_geom_torsion_atom_site_label_2
_geom_torsion_atom_site_label_3
_geom_torsion_atom_site_label_4
_geom_torsion
C7 N1 C1 C6 -57.3(3)
C14 N1 C1 C6 118.9(2)
C7 N1 C1 C2 120.9(2)
C14 N1 C1 C2 -62.9(3)
C6 C1 C2 F1 175.82(19)
N1 C1 C2 F1 -2.4(3)
C6 C1 C2 C3 -0.3(3)
N1 C1 C2 C3 -178.48(18)
F1 C2 C3 C4 -175.2(2)
C1 C2 C3 C4 0.9(3)
C2 C3 C4 C5 -0.8(3)
C3 C4 C5 C6 0.3(3)
C2 C1 C6 F1' -169.2(2)
N1 C1 C6 F1' 9.1(3)
C2 C1 C6 C5 -0.4(3)
N1 C1 C6 C5 177.86(19)
C4 C5 C6 F1' 168.1(3)
C4 C5 C6 C1 0.4(3)
C14 N1 C7 O1 -177.7(2)
C1 N1 C7 O1 -1.1(3)
C14 N1 C7 C8 1.8(2)
C1 N1 C7 C8 178.40(16)
O1 C7 C8 C9 -1.4(4)
N1 C7 C8 C9 179.16(19)
O1 C7 C8 C13 178.1(2)
N1 C7 C8 C13 -1.3(2)
C13 C8 C9 C10 -0.8(3)
C7 C8 C9 C10 178.8(2)
C8 C9 C10 C11 1.0(3)
C9 C10 C11 C12 -0.6(3)
C10 C11 C12 C13 0.0(3)
C11 C12 C13 C8 0.2(3)
C11 C12 C13 C14 -179.51(19)
C9 C8 C13 C12 0.2(3)
C7 C8 C13 C12 -179.45(17)
C9 C8 C13 C14 179.96(17)
C7 C8 C13 C14 0.3(2)
C7 N1 C14 O2 177.88(19)
C1 N1 C14 O2 1.3(3)
C7 N1 C14 C13 -1.6(2)
C1 N1 C14 C13 -178.15(16)
C12 C13 C14 O2 1.1(3)
C8 C13 C14 O2 -178.7(2)
C12 C13 C14 N1 -179.53(19)
C8 C13 C14 N1 0.7(2)
